data_1530866
loop_
_publ_author_name
'Tellgren, R.'
'Liminga, R.'

_publ_section_title
;
 Hydrogen bond studies 109. A neutron diffraction study of the
 paraelectric phase of rubidium trihydrogen selenite, Rb H3 (Se O3)2
;
_journal_name_full Ferroelectrics
_journal_page_first 15
_journal_page_last 20
_journal_volume 15
_journal_year 1977
_chemical_formula_sum 'H3 O6 Rb Se2'
_chemical_name_systematic 'Rb H3 (Se O3)2'
_space_group_IT_number 19
_symmetry_space_group_name_Hall 'P 2ac 2ab'
_symmetry_space_group_name_H-M 'P 21 21 21'
_cell_angle_alpha 90
_cell_angle_beta 90
_cell_angle_gamma 90
_cell_formula_units_Z 4
_cell_length_a 5.9192
_cell_length_b 17.9506
_cell_length_c 6.2519
_cell_volume 664.284
_citation_journal_id_ASTM FEROA8
_cod_data_source_file Tellgren_FEROA8_1977_119.cif
_cod_data_source_block H3O6Rb1Se2
_cod_original_cell_volume 664.2843
_cod_original_formula_sum 'H3 O6 Rb1 Se2'
_cod_database_code 1530866

loop_
_symmetry_equiv_pos_as_xyz
x,y,z
-x+1/2,-y,z+1/2
x+1/2,-y+1/2,-z
-x,y+1/2,-z+1/2

loop_
_atom_site_label
_atom_site_type_symbol
_atom_site_fract_x
_atom_site_fract_y
_atom_site_fract_z
_atom_site_occupancy
_atom_site_U_iso_or_equiv
O4 O-2 0.7727 0.33469 0.1898 1 0.0
H3 H+1 0.6032 0.38474 0.28169 1 0.0
O2 O-2 0.50871 0.22527 0.32176 1 0.0
H1 H+1 0.27392 0.469 -0.00433 1 0.0
O5 O-2 0.07888 0.46154 0.42234 1 0.0
Rb1 Rb+1 0.2606 0.0829 0.23376 1 0.0
O3 O-2 0.49199 0.42598 0.33834 1 0.0
Se2 Se+4 0.73074 0.2423 0.16852 1 0.0
Se1 Se+4 0.21603 0.39522 0.29592 1 0.0
O6 O-2 0.95431 0.20776 0.31866 1 0.0
O1 O-2 0.19248 0.42042 0.02792 1 0.0
H2 H+1 0.97911 0.23704 0.45659 1 0.0
